data_4034930
loop_
_publ_author_name
'Mat\'ias, Desir\'ee M'
'Johnson, Jeffrey S.'

_publ_section_title
;
 Synthesis and Desymmetrization of meso Tricyclic Systems Derived from
 Benzene Oxide.
;
_journal_issue 8
_journal_name_full 'The Journal of organic chemistry'
_journal_page_first 4859
_journal_page_last 4866
_journal_paper_doi 10.1021/acs.joc.8b00523
_journal_volume 83
_journal_year 2018
_chemical_formula_moiety 'C18 H29 N O5'
_chemical_formula_sum 'C18 H29 N O5'
_chemical_formula_weight 339.42
_space_group_crystal_system orthorhombic
_space_group_IT_number 61
_space_group_name_Hall '-P 2ac 2ab'
_space_group_name_H-M_alt 'P b c a'
_atom_sites_solution_hydrogens mixed
_audit_creation_date 2016-02-08
_audit_creation_method
;
Olex2 1.2
(compiled 2015.09.30 svn.r3233 for OlexSys, GUI svn.r5103)
;
_cell_angle_alpha 90
_cell_angle_beta 90
_cell_angle_gamma 90
_cell_formula_units_Z 8
_cell_length_a 5.79580(6)
_cell_length_b 14.35143(15)
_cell_length_c 43.7743(5)
_cell_measurement_reflns_used 9933
_cell_measurement_temperature 100
_cell_measurement_theta_max 66.53
_cell_measurement_theta_min 3.03
_cell_volume 3641.06(7)
_computing_molecular_graphics 'Olex2 (Dolomanov et al., 2009)'
_computing_publication_material 'Olex2 (Dolomanov et al., 2009)'
_computing_structure_refinement 'XL (Sheldrick, 2008)'
_computing_structure_solution 'olex2.solve (Bourhis et al., 2015)'
_diffrn_ambient_temperature 100
_diffrn_measured_fraction_theta_full 0.997
_diffrn_measured_fraction_theta_max 0.997
_diffrn_measurement_device_type 'Bruker APEX-II CCD'
_diffrn_measurement_method '\f and \w scans'
_diffrn_radiation_type CuK\a
_diffrn_radiation_wavelength 1.54178
_diffrn_reflns_av_R_equivalents 0.0298
_diffrn_reflns_av_unetI/netI 0.0173
_diffrn_reflns_Laue_measured_fraction_full 0.997
_diffrn_reflns_Laue_measured_fraction_max 0.997
_diffrn_reflns_limit_h_max 6
_diffrn_reflns_limit_h_min -6
_diffrn_reflns_limit_k_max 17
_diffrn_reflns_limit_k_min -15
_diffrn_reflns_limit_l_max 52
_diffrn_reflns_limit_l_min -51
_diffrn_reflns_number 40425
_diffrn_reflns_point_group_measured_fraction_full 0.997
_diffrn_reflns_point_group_measured_fraction_max 0.997
_diffrn_reflns_theta_full 66.599
_diffrn_reflns_theta_max 66.599
_diffrn_reflns_theta_min 2.018
_diffrn_standards_number 0
_exptl_absorpt_coefficient_mu 0.732
_exptl_absorpt_correction_T_max 0.9891
_exptl_absorpt_correction_T_min 0.8756
_exptl_absorpt_correction_type numerical
_exptl_absorpt_process_details
;
SADABS-2014/5 (Bruker,2014/5) was used for absorption correction.
wR2(int) was 0.0542 before and 0.0435 after correction.
The Ratio of minimum to maximum transmission is 0.8852.
The \l/2 correction factor is 0.00150.
;
_exptl_crystal_colour 'clear colourless'
_exptl_crystal_colour_lustre clear
_exptl_crystal_colour_primary colourless
_exptl_crystal_density_diffrn 1.238
_exptl_crystal_description plate
_exptl_crystal_F_000 1472
_exptl_crystal_size_max 0.262
_exptl_crystal_size_mid 0.189
_exptl_crystal_size_min 0.036
_refine_diff_density_max 0.202
_refine_diff_density_min -0.161
_refine_diff_density_rms 0.033
_refine_ls_extinction_method none
_refine_ls_goodness_of_fit_ref 1.057
_refine_ls_hydrogen_treatment mixed
_refine_ls_matrix_type full
_refine_ls_number_parameters 226
_refine_ls_number_reflns 3201
_refine_ls_number_restraints 0
_refine_ls_restrained_S_all 1.057
_refine_ls_R_factor_all 0.0638
_refine_ls_R_factor_gt 0.0491
_refine_ls_shift/su_max 0.001
_refine_ls_shift/su_mean 0.000
_refine_ls_structure_factor_coef Fsqd
_refine_ls_weighting_details 'w=1/[\s^2^(Fo^2^)+(0.0573P)^2^+1.5450P] where P=(Fo^2^+2Fc^2^)/3'
_refine_ls_weighting_scheme calc
_refine_ls_wR_factor_gt 0.1242
_refine_ls_wR_factor_ref 0.1336
_reflns_Friedel_coverage 0.000
_reflns_number_gt 2516
_reflns_number_total 3201
_reflns_threshold_expression 'I > 2\s(I)'
_cod_data_source_file jo8b00523_si_001.cif
_cod_data_source_block x1602003
_cod_database_code 4034930
_shelx_space_group_comment
;
The symmetry employed for this shelxl refinement is uniquely defined
by the following loop, which should always be used as a source of
symmetry information in preference to the above space-group names.
They are only intended as comments.
;
_shelx_estimated_absorpt_t_max 0.974
_shelx_estimated_absorpt_t_min 0.831
_olex2_refinement_description
;
1. Fixed Uiso
 At 1.2 times of:
  All C(H) groups, All C(H,H) groups
 At 1.5 times of:
  All C(H,H,H) groups
2.a Ternary CH refined with riding coordinates:
 C11(H11), C12(H12), C13(H13), C14(H14), C15(H15), C16(H16)
2.b Secondary CH2 refined with riding coordinates:
 C2(H2A,H2B), C3(H3A,H3B), C4(H4A,H4B), C5(H5A,H5B), C6(H6A,H6B), C7(H7A,H7B),
 C8(H8A,H8B), C19(H19A,H19B), C22(H22A,H22B)
2.c Idealised Me refined as rotating group:
 C1(H1A,H1B,H1C)
;
_shelx_shelxl_version_number 2014/7
_olex2_submission_special_instructions 'No special instructions were received'

loop_
_space_group_symop_operation_xyz
'x, y, z'
'-x+1/2, -y, z+1/2'
'x+1/2, -y+1/2, -z'
'-x, y+1/2, -z+1/2'
'-x, -y, -z'
'x-1/2, y, -z-1/2'
'-x-1/2, y-1/2, z'
'x, -y-1/2, z-1/2'

loop_
_atom_site_label
_atom_site_type_symbol
_atom_site_fract_x
_atom_site_fract_y
_atom_site_fract_z
_atom_site_U_iso_or_equiv
_atom_site_adp_type
_atom_site_occupancy
_atom_site_site_symmetry_order
_atom_site_calc_flag
_atom_site_refinement_flags_posn
C1 C 0.2417(7) 1.1906(3) 0.58453(6) 0.1030(11) Uani 1 1 d .
H1A H 0.0755 1.2027 0.5834 0.155 Uiso 1 1 calc GR
H1B H 0.3145 1.2365 0.5980 0.155 Uiso 1 1 calc GR
H1C H 0.2679 1.1278 0.5926 0.155 Uiso 1 1 calc GR
C2 C 0.3441(6) 1.1979(3) 0.55333(7) 0.1044(12) Uani 1 1 d .
H2A H 0.3228 1.2624 0.5458 0.125 Uiso 1 1 calc R
H2B H 0.5121 1.1863 0.5548 0.125 Uiso 1 1 calc R
C3 C 0.2446(6) 1.1324(2) 0.53053(6) 0.0902(9) Uani 1 1 d .
H3A H 0.0751 1.1407 0.5302 0.108 Uiso 1 1 calc R
H3B H 0.2765 1.0679 0.5373 0.108 Uiso 1 1 calc R
C4 C 0.3359(6) 1.1442(2) 0.49801(5) 0.0819(9) Uani 1 1 d .
H4A H 0.3173 1.2102 0.4918 0.098 Uiso 1 1 calc R
H4B H 0.5029 1.1298 0.4978 0.098 Uiso 1 1 calc R
C5 C 0.2164(5) 1.08336(19) 0.47507(5) 0.0756(8) Uani 1 1 d .
H5A H 0.0479 1.0933 0.4768 0.091 Uiso 1 1 calc R
H5B H 0.2481 1.0174 0.4802 0.091 Uiso 1 1 calc R
C6 C 0.2886(5) 1.10073(19) 0.44203(5) 0.0673(7) Uani 1 1 d .
H6A H 0.2681 1.1676 0.4372 0.081 Uiso 1 1 calc R
H6B H 0.4544 1.0858 0.4397 0.081 Uiso 1 1 calc R
C7 C 0.1509(5) 1.04317(18) 0.41936(5) 0.0661(7) Uani 1 1 d .
H7A H 0.1814 0.9762 0.4231 0.079 Uiso 1 1 calc R
H7B H -0.0157 1.0543 0.4227 0.079 Uiso 1 1 calc R
C8 C 0.2100(4) 1.06614(17) 0.38664(5) 0.0607(6) Uani 1 1 d .
H8A H 0.1682 1.1318 0.3824 0.073 Uiso 1 1 calc R
H8B H 0.3786 1.0596 0.3836 0.073 Uiso 1 1 calc R
N9 N 0.0892(3) 1.00535(13) 0.36501(4) 0.0516(5) Uani 1 1 d .
C10 C 0.1588(4) 0.91547(17) 0.35915(5) 0.0524(6) Uani 1 1 d .
C11 C -0.0139(3) 0.86965(14) 0.33781(4) 0.0429(5) Uani 1 1 d .
H11 H -0.1022 0.8222 0.3498 0.052 Uiso 1 1 calc R
C12 C 0.1071(3) 0.81931(13) 0.31131(4) 0.0393(4) Uani 1 1 d .
H12 H 0.2368 0.8602 0.3044 0.047 Uiso 1 1 calc R
C13 C -0.0539(3) 0.80798(13) 0.28466(4) 0.0401(4) Uani 1 1 d .
H13 H 0.0013 0.7679 0.2675 0.048 Uiso 1 1 calc R
C14 C -0.2003(3) 0.88644(13) 0.27653(4) 0.0415(5) Uani 1 1 d .
H14 H -0.2353 0.8945 0.2543 0.050 Uiso 1 1 calc R
C15 C -0.1796(3) 0.97424(14) 0.29514(4) 0.0409(5) Uani 1 1 d .
H15 H -0.0238 1.0009 0.2906 0.049 Uiso 1 1 calc R
C16 C -0.1813(3) 0.94956(13) 0.32936(4) 0.0417(5) Uani 1 1 d .
H16 H -0.3413 0.9304 0.3352 0.050 Uiso 1 1 calc R
C17 C -0.1094(4) 1.03014(16) 0.34950(5) 0.0504(5) Uani 1 1 d .
O18 O 0.3315(3) 0.88123(14) 0.36985(4) 0.0755(5) Uani 1 1 d .
C19 C 0.2127(4) 0.72727(14) 0.32157(5) 0.0496(5) Uani 1 1 d .
H19A H 0.3276 0.7393 0.3378 0.060 Uiso 1 1 calc R
H19B H 0.0903 0.6871 0.3302 0.060 Uiso 1 1 calc R
O20 O 0.3221(3) 0.67976(11) 0.29677(4) 0.0564(4) Uani 1 1 d .
H20 H 0.446(6) 0.710(2) 0.2927(6) 0.096(11) Uiso 1 1 d .
O21 O -0.2994(2) 0.80520(10) 0.29133(3) 0.0498(4) Uani 1 1 d .
C22 C -0.3538(3) 1.04730(14) 0.28592(5) 0.0480(5) Uani 1 1 d .
H22A H -0.3257 1.1054 0.2975 0.058 Uiso 1 1 calc R
H22B H -0.3374 1.0614 0.2639 0.058 Uiso 1 1 calc R
O23 O -0.5805(3) 1.01413(11) 0.29196(4) 0.0604(5) Uani 1 1 d .
H23 H -0.667(5) 1.063(2) 0.2917(6) 0.089(10) Uiso 1 1 d .
O24 O -0.2032(3) 1.10497(12) 0.35223(4) 0.0720(5) Uani 1 1 d .

loop_
_atom_site_aniso_label
_atom_site_aniso_U_11
_atom_site_aniso_U_22
_atom_site_aniso_U_33
_atom_site_aniso_U_23
_atom_site_aniso_U_13
_atom_site_aniso_U_12
C1 0.117(3) 0.132(3) 0.0601(16) -0.0110(17) -0.0080(18) -0.015(2)
C2 0.122(3) 0.126(3) 0.0645(17) -0.0101(17) -0.0032(18) -0.033(2)
C3 0.118(3) 0.099(2) 0.0533(14) -0.0026(14) -0.0073(16) -0.025(2)
C4 0.109(2) 0.0831(19) 0.0538(14) -0.0041(13) -0.0078(14) -0.0185(17)
C5 0.100(2) 0.0777(18) 0.0488(13) -0.0010(12) -0.0055(14) -0.0146(16)
C6 0.0788(18) 0.0726(16) 0.0504(13) -0.0067(11) -0.0043(12) -0.0103(14)
C7 0.0795(18) 0.0718(16) 0.0469(12) -0.0068(11) -0.0031(11) -0.0154(14)
C8 0.0602(15) 0.0726(16) 0.0492(12) -0.0091(11) -0.0038(11) -0.0141(13)
N9 0.0494(11) 0.0626(12) 0.0428(9) -0.0068(8) -0.0011(8) -0.0046(9)
C10 0.0447(13) 0.0713(15) 0.0412(11) -0.0003(10) -0.0012(9) 0.0030(11)
C11 0.0381(11) 0.0494(12) 0.0414(10) 0.0040(9) 0.0035(8) -0.0018(9)
C12 0.0335(10) 0.0390(10) 0.0454(10) 0.0031(8) 0.0019(8) -0.0025(8)
C13 0.0347(10) 0.0408(10) 0.0449(10) 0.0009(8) 0.0020(8) -0.0028(9)
C14 0.0349(10) 0.0445(11) 0.0450(10) 0.0018(8) -0.0016(8) -0.0050(9)
C15 0.0295(10) 0.0435(11) 0.0497(11) 0.0005(9) -0.0007(8) -0.0035(8)
C16 0.0312(10) 0.0470(11) 0.0470(11) -0.0034(8) 0.0034(8) -0.0009(9)
C17 0.0448(12) 0.0578(14) 0.0486(12) -0.0044(10) 0.0055(9) -0.0001(11)
O18 0.0640(11) 0.0971(13) 0.0654(10) -0.0119(9) -0.0241(9) 0.0195(10)
C19 0.0466(12) 0.0424(11) 0.0598(12) 0.0061(10) -0.0066(10) -0.0016(10)
O20 0.0393(9) 0.0406(8) 0.0892(12) -0.0074(8) 0.0039(8) -0.0013(7)
O21 0.0387(8) 0.0474(8) 0.0633(9) 0.0012(7) 0.0011(7) -0.0089(7)
C22 0.0397(12) 0.0413(11) 0.0629(13) 0.0014(9) -0.0009(9) -0.0015(9)
O23 0.0349(9) 0.0424(9) 0.1039(13) -0.0036(8) -0.0085(8) 0.0021(7)
O24 0.0731(12) 0.0613(11) 0.0816(12) -0.0219(9) -0.0079(9) 0.0119(9)

loop_
_atom_type_symbol
_atom_type_description
_atom_type_scat_dispersion_real
_atom_type_scat_dispersion_imag
_atom_type_scat_source
C C 0.0181 0.0091 'International Tables Vol C Tables 4.2.6.8 and 6.1.1.4'
H H 0.0000 0.0000 'International Tables Vol C Tables 4.2.6.8 and 6.1.1.4'
N N 0.0311 0.0180 'International Tables Vol C Tables 4.2.6.8 and 6.1.1.4'
O O 0.0492 0.0322 'International Tables Vol C Tables 4.2.6.8 and 6.1.1.4'

loop_
_geom_angle_atom_site_label_1
_geom_angle_atom_site_label_2
_geom_angle_atom_site_label_3
_geom_angle
C3 C2 C1 114.6(3)
C2 C3 C4 114.9(3)
C5 C4 C3 113.6(2)
C4 C5 C6 114.4(2)
C7 C6 C5 112.8(2)
C8 C7 C6 112.5(2)
N9 C8 C7 111.99(19)
C10 N9 C8 122.59(19)
C10 N9 C17 113.18(18)
C17 N9 C8 124.2(2)
N9 C10 C11 109.12(18)
O18 C10 N9 123.5(2)
O18 C10 C11 127.4(2)
C10 C11 C12 111.53(16)
C10 C11 C16 103.85(16)
C12 C11 C16 117.03(15)
C13 C12 C11 110.70(16)
C13 C12 C19 112.60(16)
C19 C12 C11 111.63(16)
C14 C13 C12 117.94(17)
O21 C13 C12 117.08(16)
O21 C13 C14 59.94(12)
C13 C14 C15 118.00(16)
O21 C14 C13 60.00(12)
O21 C14 C15 117.54(16)
C14 C15 C16 109.48(16)
C14 C15 C22 112.54(16)
C22 C15 C16 114.54(16)
C15 C16 C11 113.52(15)
C17 C16 C11 104.75(16)
C17 C16 C15 112.92(16)
N9 C17 C16 108.59(18)
O24 C17 N9 123.6(2)
O24 C17 C16 127.8(2)
O20 C19 C12 111.57(17)
C14 O21 C13 60.06(12)
O23 C22 C15 109.59(16)

loop_
_geom_bond_atom_site_label_1
_geom_bond_atom_site_label_2
_geom_bond_distance
C1 C2 1.493(4)
C2 C3 1.487(4)
C3 C4 1.528(4)
C4 C5 1.500(3)
C5 C6 1.526(3)
C6 C7 1.518(3)
C7 C8 1.509(3)
C8 N9 1.466(3)
N9 C10 1.376(3)
N9 C17 1.383(3)
C10 C11 1.519(3)
C10 O18 1.210(3)
C11 C12 1.536(3)
C11 C16 1.547(3)
C12 C13 1.503(3)
C12 C19 1.523(3)
C13 C14 1.454(3)
C13 O21 1.453(2)
C14 C15 1.505(3)
C14 O21 1.452(2)
C15 C16 1.539(3)
C15 C22 1.511(3)
C16 C17 1.513(3)
C17 O24 1.210(3)
C19 O20 1.430(3)
C22 O23 1.423(2)
